data_1524512
loop_
_publ_author_name
'Haupt, H.J.'
'Preut, H.'
'Wolfes, W.'

_publ_section_title
;
 Die Kristall- und Molekuelstruktur von dimeren
 Halogenobis(pentacarbonylrhenium)indium(III), ((Re (C O)5)2 In (mue-X)) 2
;
_journal_name_full 'Zeitschrift fuer Anorganische und Allgemeine Chemie'
_journal_page_first 93
_journal_page_last 99
_journal_volume 448
_journal_year 1979
_chemical_formula_sum 'C20 I2 In2 O20 Re4'
_chemical_name_systematic '((Re (C O)5)2 In I)2'
_space_group_IT_number 2
_symmetry_space_group_name_Hall '-P 1'
_symmetry_space_group_name_H-M 'P -1'
_cell_angle_alpha 68.65
_cell_angle_beta 71.89
_cell_angle_gamma 65.52
_cell_formula_units_Z 1
_cell_length_a 10.739
_cell_length_b 7.16
_cell_length_c 13.647
_cell_volume 873.482
_citation_journal_id_ASTM ZAACAB
_cod_data_source_file Haupt_ZAACAB_1979_544.cif
_cod_data_source_block C20I2In2O20Re4
_cod_original_cell_volume 873.4816
_cod_database_code 1524512

loop_
_symmetry_equiv_pos_as_xyz
x,y,z
-x,-y,-z

loop_
_atom_site_label
_atom_site_type_symbol
_atom_site_fract_x
_atom_site_fract_y
_atom_site_fract_z
_atom_site_occupancy
_atom_site_U_iso_or_equiv
C4 C+2 0.316 -0.338 0.176 1 0.0
C1 C+2 0.383 -0.193 0.319 1 0.0
C3 C+2 0.315 0.088 0.107 1 0.0
C6 C+2 -0.476 0.182 0.36 1 0.0
O8 O-2 -0.211 -0.377 0.369 1 0.0
O6 O-2 -0.594 0.219 0.4 1 0.0
O2 O-2 0.087 0.307 0.331 1 0.0
I1 I-1 0.0197 -0.3068 0.06044 1 0.0
O10 O-2 -0.316 0.594 0.18 1 0.0
O3 O-2 0.357 0.194 0.035 1 0.0
In1 In+1 -0.0109 0.0245 0.1609 1 0.0
O5 O-2 0.061 -0.345 0.432 1 0.0
Re1 Re 0.23098 -0.0958 0.24015 1 0.0
C10 C+2 -0.302 0.422 0.215 1 0.0
O4 O-2 0.366 -0.471 0.133 1 0.0
C9 C+2 -0.33 0.121 0.144 1 0.0
O7 O-2 -0.165 0.107 0.459 1 0.0
C5 C+2 0.129 -0.265 0.362 1 0.0
O1 O-2 0.446 -0.249 0.367 1 0.0
C2 C+2 0.134 0.161 0.294 1 0.0
Re2 Re -0.28588 0.1189 0.27757 1 0.0
C8 C+2 -0.24 -0.195 0.332 1 0.0
C7 C+2 -0.211 0.109 0.393 1 0.0
O9 O-2 -0.351 0.117 0.072 1 0.0
